data_7017482
loop_
_publ_author_name
'Lemmerer, Andreas'
'Billing, David G.'

_publ_section_title
;
 Synthesis, characterization and phase transitions of the
 inorganic-organic layered perovskite-type hybrids
 [(C(n)H(2n+1)NH3)2PbI4], n = 7, 8, 9 and 10.
;
_journal_issue 4
_journal_name_full 'Dalton transactions (Cambridge, England : 2003)'
_journal_page_first 1146
_journal_page_last 1157
_journal_paper_doi 10.1039/c0dt01805h
_journal_volume 41
_journal_year 2012
_chemical_formula_moiety '2(C10 H24 N), I4 Pb'
_chemical_formula_sum 'C20 H48 I4 N2 Pb'
_chemical_formula_weight 1031.39
_chemical_name_common 'bis(decylammonium)tetraiodoplumbate(ii) PHASE II'
_chemical_name_systematic
;
bis(decylammonium)tetraiodoplumbate(II) PHASE II
;
_space_group_IT_number 61
_symmetry_cell_setting orthorhombic
_symmetry_space_group_name_Hall '-P 2ac 2ab'
_symmetry_space_group_name_H-M 'P b c a'
_atom_sites_solution_hydrogens geom
_atom_sites_solution_primary direct
_atom_sites_solution_secondary difmap
_audit_conform_dict_location ftp://ftp.iucr.org/pub/cif_core.dic
_audit_conform_dict_name cif_core.dic
_audit_conform_dict_version 2.3
_audit_creation_date 2008-06-23T12:24:31-00:00
_audit_creation_method 'WinGX routine CIF_UPDATE'
_cell_angle_alpha 90
_cell_angle_beta 90
_cell_angle_gamma 90
_cell_formula_units_Z 4
_cell_length_a 8.8339(2)
_cell_length_b 8.4845(2)
_cell_length_c 43.9647(8)
_cell_measurement_reflns_used 9961
_cell_measurement_temperature 268(2)
_cell_measurement_theta_max 28.18
_cell_measurement_theta_min 2.96
_cell_volume 3295.21(12)
_computing_cell_refinement 'SAINT-Plus (Bruker, 2004)'
_computing_data_collection 'APEX2 (Bruker, 2005)'
_computing_data_reduction 'SAINT-Plus and XPREP (Bruker, 2004)'
_computing_molecular_graphics
;
Ortep-3 for Windows (Farrugia, 1997) and DIAMOND (Brandenburg, 1999)
;
_computing_publication_material
;
WinGX publication routines (Farrugia, 1999) and PLATON (Spek, 2002)
;
_computing_structure_refinement 'SHELXL-97 (Sheldrick, 2008)'
_computing_structure_solution 'SHELXS-97 (Sheldrick, 2008)'
_diffrn_ambient_temperature 268(2)
_diffrn_measured_fraction_theta_full 0.991
_diffrn_measured_fraction_theta_max 0.991
_diffrn_measurement_device_type 'CCD area detector'
_diffrn_measurement_method 'omega scans'
_diffrn_radiation_monochromator graphite
_diffrn_radiation_type MoK\a
_diffrn_radiation_wavelength 0.71073
_diffrn_reflns_av_R_equivalents 0.0493
_diffrn_reflns_av_unetI/netI 0.0225
_diffrn_reflns_limit_h_max 10
_diffrn_reflns_limit_h_min -10
_diffrn_reflns_limit_k_max 10
_diffrn_reflns_limit_k_min -10
_diffrn_reflns_limit_l_max 53
_diffrn_reflns_limit_l_min -53
_diffrn_reflns_number 25905
_diffrn_reflns_theta_full 25.5
_diffrn_reflns_theta_max 25.5
_diffrn_reflns_theta_min 2.48
_exptl_absorpt_coefficient_mu 8.876
_exptl_absorpt_correction_T_max 0.4947
_exptl_absorpt_correction_T_min 0.1586
_exptl_absorpt_correction_type integration
_exptl_absorpt_process_details 'Bruker XPREP (Bruker, 2004)'
_exptl_crystal_colour yellow
_exptl_crystal_density_diffrn 2.079
_exptl_crystal_density_method 'not measured'
_exptl_crystal_description plate
_exptl_crystal_F_000 1904
_exptl_crystal_size_max 0.28
_exptl_crystal_size_mid 0.24
_exptl_crystal_size_min 0.08
_refine_diff_density_max 3.664
_refine_diff_density_min -4.513
_refine_diff_density_rms 0.328
_refine_ls_extinction_method none
_refine_ls_goodness_of_fit_ref 1.421
_refine_ls_hydrogen_treatment constr
_refine_ls_matrix_type full
_refine_ls_number_parameters 124
_refine_ls_number_reflns 3043
_refine_ls_number_restraints 98
_refine_ls_restrained_S_all 1.402
_refine_ls_R_factor_all 0.1133
_refine_ls_R_factor_gt 0.101
_refine_ls_shift/su_max 0.002
_refine_ls_shift/su_mean 0
_refine_ls_structure_factor_coef Fsqd
_refine_ls_weighting_details 'calc w=1/[\s^2^(Fo^2^)+282.1812P] where P=(Fo^2^+2Fc^2^)/3'
_refine_ls_weighting_scheme calc
_refine_ls_wR_factor_gt 0.2367
_refine_ls_wR_factor_ref 0.2423
_reflns_number_gt 2594
_reflns_number_total 3043
_reflns_threshold_expression >2sigma(I)
_cod_data_source_file c0dt01805h.txt
_cod_data_source_block 4c
_cod_depositor_comments
;
The following automatic conversions were performed:

'_symmetry_cell_setting' value 'Orthorhombic' changed to
'orthorhombic' according to
/home/saulius/struct/CIF-dictionaries/cif_core.dic dictionary named
'cif_core.dic' version 2.4.1 from 2010-06-29.

Automatic conversion script
Id: cif_fix_values 1715 2011-07-08 13:25:40Z adriana 
;
_cod_original_sg_symbol_H-M Pbca
_cod_database_code 7017482

loop_
_symmetry_equiv_pos_as_xyz
'x, y, z'
'-x+1/2, -y, z+1/2'
'-x, y+1/2, -z+1/2'
'x+1/2, -y+1/2, -z'
'-x, -y, -z'
'x-1/2, y, -z-1/2'
'x, -y-1/2, z-1/2'
'-x-1/2, y-1/2, z'

loop_
_atom_site_label
_atom_site_type_symbol
_atom_site_fract_x
_atom_site_fract_y
_atom_site_fract_z
_atom_site_U_iso_or_equiv
_atom_site_adp_type
_atom_site_occupancy
_atom_site_symmetry_multiplicity
_atom_site_calc_flag
_atom_site_refinement_flags
C1 C 1.017(5) 0.531(5) 0.9109(8) 0.128(10) Uani 1 1 d DU
H1D H 1.1059 0.5165 0.8981 0.153 Uiso 1 1 calc R
H1E H 1.0065 0.6426 0.9151 0.153 Uiso 1 1 calc R
C2 C 0.878(4) 0.470(5) 0.8947(5) 0.130(9) Uani 1 1 d DU
H2A H 0.7924 0.4756 0.9085 0.157 Uiso 1 1 calc R
H2B H 0.8936 0.3608 0.8893 0.157 Uiso 1 1 calc R
C3 C 0.842(4) 0.564(4) 0.8661(4) 0.119(9) Uani 1 1 d DU
H3A H 0.7326 0.5724 0.8641 0.142 Uiso 1 1 calc R
H3B H 0.8821 0.6694 0.8682 0.142 Uiso 1 1 calc R
C4 C 0.905(5) 0.490(5) 0.8373(4) 0.111(8) Uani 1 1 d DU
H4A H 0.8776 0.3794 0.8368 0.133 Uiso 1 1 calc R
H4B H 1.0147 0.4965 0.8379 0.133 Uiso 1 1 calc R
C5 C 0.848(5) 0.569(4) 0.8085(4) 0.100(8) Uani 1 1 d DU
H5A H 0.8873 0.6758 0.8078 0.12 Uiso 1 1 calc R
H5B H 0.7389 0.575 0.8093 0.12 Uiso 1 1 calc R
C6 C 0.895(5) 0.484(4) 0.7795(4) 0.098(8) Uani 1 1 d DU
H6A H 1.0034 0.4684 0.7796 0.118 Uiso 1 1 calc R
H6B H 0.8474 0.3807 0.7792 0.118 Uiso 1 1 calc R
C7 C 0.851(5) 0.573(4) 0.7509(4) 0.096(7) Uani 1 1 d DU
H7A H 0.7418 0.5883 0.7508 0.115 Uiso 1 1 calc R
H7B H 0.898 0.6757 0.7512 0.115 Uiso 1 1 calc R
C8 C 0.895(5) 0.489(4) 0.7217(4) 0.101(8) Uani 1 1 d DU
H8A H 0.8497 0.3852 0.7214 0.121 Uiso 1 1 calc R
H8B H 1.0044 0.4756 0.7214 0.121 Uiso 1 1 calc R
C9 C 0.848(5) 0.577(4) 0.6931(5) 0.105(9) Uani 1 1 d DU
H9A H 0.7392 0.5929 0.6936 0.126 Uiso 1 1 calc R
H9B H 0.8954 0.6802 0.6932 0.126 Uiso 1 1 calc R
C10 C 0.889(6) 0.493(6) 0.6639(5) 0.128(14) Uani 1 1 d DU
H10A H 0.8583 0.5553 0.6468 0.191 Uiso 1 1 calc R
H10B H 0.8387 0.3925 0.6632 0.191 Uiso 1 1 calc R
H10C H 0.9967 0.4766 0.6631 0.191 Uiso 1 1 calc R
N1 N 1.037(4) 0.445(3) 0.9393(6) 0.087(9) Uani 1 1 d DU
H1A H 1.1231 0.4734 0.948 0.13 Uiso 1 1 calc R
H1B H 1.0385 0.3418 0.9354 0.13 Uiso 1 1 calc R
H1C H 0.9597 0.4664 0.9517 0.13 Uiso 1 1 calc R
I1 I 1.0670(3) 1.0201(3) 0.92869(5) 0.0686(7) Uani 1 1 d .
I2 I 0.6990(2) 1.1956(2) 0.98802(5) 0.0594(6) Uani 1 1 d .
Pb1 Pb 1 1 1 0.0411(4) Uani 1 2 d S

loop_
_atom_site_aniso_label
_atom_site_aniso_U_11
_atom_site_aniso_U_22
_atom_site_aniso_U_33
_atom_site_aniso_U_23
_atom_site_aniso_U_13
_atom_site_aniso_U_12
C1 0.17(2) 0.12(2) 0.088(15) 0.024(15) -0.043(15) 0.01(2)
C2 0.17(2) 0.14(2) 0.078(10) 0.019(14) -0.034(14) 0.00(2)
C3 0.16(2) 0.128(19) 0.071(9) 0.012(14) -0.030(13) -0.003(19)
C4 0.133(19) 0.122(19) 0.078(8) 0.013(13) -0.027(14) -0.004(18)
C5 0.113(18) 0.116(18) 0.071(8) 0.011(13) -0.017(14) -0.008(17)
C6 0.103(17) 0.115(18) 0.076(8) 0.011(12) -0.008(14) -0.013(16)
C7 0.098(17) 0.117(18) 0.071(8) 0.010(12) -0.005(14) -0.018(16)
C8 0.102(18) 0.125(19) 0.075(8) 0.005(13) -0.001(14) -0.023(17)
C9 0.11(2) 0.13(2) 0.070(9) 0.004(15) -0.001(16) -0.02(2)
C10 0.14(3) 0.17(3) 0.075(9) -0.01(2) 0.01(2) -0.01(3)
N1 0.12(2) 0.063(17) 0.080(16) 0.005(14) -0.016(15) 0.012(17)
I1 0.0847(15) 0.0718(14) 0.0493(11) -0.0018(11) 0.0060(10) 0.0025(13)
I2 0.0518(10) 0.0422(10) 0.0841(14) 0.0044(10) 0.0056(10) 0.0219(9)
Pb1 0.0409(7) 0.0335(7) 0.0491(8) 0.0003(7) 0.0030(6) -0.0016(6)

loop_
_atom_type_symbol
_atom_type_description
_atom_type_scat_dispersion_real
_atom_type_scat_dispersion_imag
_atom_type_scat_source
C C 0.0033 0.0016 'International Tables Vol C Tables 4.2.6.8 and 6.1.1.4'
H H 0 0 'International Tables Vol C Tables 4.2.6.8 and 6.1.1.4'
N N 0.0061 0.0033 'International Tables Vol C Tables 4.2.6.8 and 6.1.1.4'
I I -0.4742 1.8119 'International Tables Vol C Tables 4.2.6.8 and 6.1.1.4'
Pb Pb -3.3944 10.1111 'International Tables Vol C Tables 4.2.6.8 and 6.1.1.4'

loop_
_exptl_crystal_face_index_h
_exptl_crystal_face_index_k
_exptl_crystal_face_index_l
_exptl_crystal_face_perp_dist
0 0 -1 0.04
0 0 1 0.04
0 -1 0 0.12
0 1 0 0.12
-1 0 0 0.14
1 0 0 0.14

loop_
_geom_angle_atom_site_label_1
_geom_angle_atom_site_label_2
_geom_angle_atom_site_label_3
_geom_angle
_geom_angle_site_symmetry_1
_geom_angle_site_symmetry_3
N1 C1 C2 109(2) . .
N1 C1 H1D 109.9 . .
C2 C1 H1D 109.9 . .
N1 C1 H1E 109.9 . .
C2 C1 H1E 109.9 . .
H1D C1 H1E 108.3 . .
C1 C2 C3 112.7(15) . .
C1 C2 H2A 109.1 . .
C3 C2 H2A 109.1 . .
C1 C2 H2B 109.1 . .
C3 C2 H2B 109.1 . .
H2A C2 H2B 107.8 . .
C4 C3 C2 113.4(15) . .
C4 C3 H3A 108.9 . .
C2 C3 H3A 108.9 . .
C4 C3 H3B 108.9 . .
C2 C3 H3B 108.9 . .
H3A C3 H3B 107.7 . .
C3 C4 C5 113.1(13) . .
C3 C4 H4A 109 . .
C5 C4 H4A 109 . .
C3 C4 H4B 109 . .
C5 C4 H4B 109 . .
H4A C4 H4B 107.8 . .
C4 C5 C6 113.7(13) . .
C4 C5 H5A 108.8 . .
C6 C5 H5A 108.8 . .
C4 C5 H5B 108.8 . .
C6 C5 H5B 108.8 . .
H5A C5 H5B 107.7 . .
C7 C6 C5 113.0(13) . .
C7 C6 H6A 109 . .
C5 C6 H6A 109 . .
C7 C6 H6B 109 . .
C5 C6 H6B 109 . .
H6A C6 H6B 107.8 . .
C8 C7 C6 113.8(13) . .
C8 C7 H7A 108.8 . .
C6 C7 H7A 108.8 . .
C8 C7 H7B 108.8 . .
C6 C7 H7B 108.8 . .
H7A C7 H7B 107.7 . .
C7 C8 C9 113.4(14) . .
C7 C8 H8A 108.9 . .
C9 C8 H8A 108.9 . .
C7 C8 H8B 108.9 . .
C9 C8 H8B 108.9 . .
H8A C8 H8B 107.7 . .
C10 C9 C8 113.7(14) . .
C10 C9 H9A 108.8 . .
C8 C9 H9A 108.8 . .
C10 C9 H9B 108.8 . .
C8 C9 H9B 108.8 . .
H9A C9 H9B 107.7 . .
C9 C10 H10A 109.5 . .
C9 C10 H10B 109.5 . .
H10A C10 H10B 109.5 . .
C9 C10 H10C 109.5 . .
H10A C10 H10C 109.5 . .
H10B C10 H10C 109.5 . .
C1 N1 H1A 109.5 . .
C1 N1 H1B 109.5 . .
H1A N1 H1B 109.5 . .
C1 N1 H1C 109.5 . .
H1A N1 H1C 109.5 . .
H1B N1 H1C 109.5 . .
Pb1 I2 Pb1 149.57(8) 4_477 .
I2 Pb1 I2 180 8_755 4_577
I2 Pb1 I2 93.792(18) 8_755 5_777
I2 Pb1 I2 86.208(18) 4_577 5_777
I2 Pb1 I2 86.208(18) 8_755 .
I2 Pb1 I2 93.792(18) 4_577 .
I2 Pb1 I2 180.0000(10) 5_777 .
I2 Pb1 I1 90.96(6) 8_755 5_777
I2 Pb1 I1 89.04(6) 4_577 5_777
I2 Pb1 I1 87.97(6) 5_777 5_777
I2 Pb1 I1 92.03(6) . 5_777
I2 Pb1 I1 89.04(6) 8_755 .
I2 Pb1 I1 90.96(6) 4_577 .
I2 Pb1 I1 92.03(6) 5_777 .
I2 Pb1 I1 87.97(6) . .
I1 Pb1 I1 180.0000(10) 5_777 .

loop_
_geom_bond_atom_site_label_1
_geom_bond_atom_site_label_2
_geom_bond_distance
_geom_bond_site_symmetry_2
C1 N1 1.455(18) .
C1 C2 1.513(10) .
C1 H1D 0.97 .
C1 H1E 0.97 .
C2 C3 1.521(10) .
C2 H2A 0.97 .
C2 H2B 0.97 .
C3 C4 1.519(10) .
C3 H3A 0.97 .
C3 H3B 0.97 .
C4 C5 1.519(10) .
C4 H4A 0.97 .
C4 H4B 0.97 .
C5 C6 1.520(10) .
C5 H5A 0.97 .
C5 H5B 0.97 .
C6 C7 1.519(10) .
C6 H6A 0.97 .
C6 H6B 0.97 .
C7 C8 1.518(10) .
C7 H7A 0.97 .
C7 H7B 0.97 .
C8 C9 1.518(10) .
C8 H8A 0.97 .
C8 H8B 0.97 .
C9 C10 1.518(10) .
C9 H9A 0.97 .
C9 H9B 0.97 .
C10 H10A 0.96 .
C10 H10B 0.96 .
C10 H10C 0.96 .
N1 H1A 0.89 .
N1 H1B 0.89 .
N1 H1C 0.89 .
I1 Pb1 3.195(2) .
I2 Pb1 3.1685(17) 4_477
I2 Pb1 3.1783(18) .
Pb1 I2 3.1685(18) 8_755
Pb1 I2 3.1685(18) 4_577
Pb1 I2 3.1783(18) 5_777
Pb1 I1 3.195(2) 5_777

loop_
_geom_hbond_atom_site_label_D
_geom_hbond_atom_site_label_H
_geom_hbond_atom_site_label_A
_geom_hbond_distance_DH
_geom_hbond_distance_HA
_geom_hbond_distance_DA
_geom_hbond_angle_DHA
_geom_hbond_site_symmetry_A
N1 H1A I1 0.89 2.89 3.59(3) 136 8_855
N1 H1B I1 0.89 2.76 3.64(3) 174 1_545
N1 H1C I2 0.89 2.88 3.67(3) 148 8_755

loop_
_geom_torsion_atom_site_label_1
_geom_torsion_atom_site_label_2
_geom_torsion_atom_site_label_3
_geom_torsion_atom_site_label_4
_geom_torsion
_geom_torsion_site_symmetry_1
_geom_torsion_site_symmetry_4
N1 C1 C2 C3 175(3) . .
C1 C2 C3 C4 95(4) . .
C2 C3 C4 C5 171(3) . .
C3 C4 C5 C6 -173(4) . .
C4 C5 C6 C7 -174(4) . .
C5 C6 C7 C8 -180(4) . .
C6 C7 C8 C9 179(4) . .
C7 C8 C9 C10 -179(4) . .
Pb1 I2 Pb1 I2 150.84(12) 4_477 8_755
Pb1 I2 Pb1 I2 -29.16(12) 4_477 4_577
Pb1 I2 Pb1 I1 60.01(15) 4_477 5_777
Pb1 I2 Pb1 I1 -119.99(15) 4_477 .
